data_7113559
loop_
_publ_author_name
'Bai, Guangcai'
'Ma, Qingjun'
'Roesky, Herbert W.'
'Vidovic, Denis'
'Herbst-Irmer, Regine'

_publ_section_title
;
 New synthetic route for organic polyoxometallic clusters: synthetic and
 structural investigations on the first dumb-bell shaped polyoxozirconium
 hydroxide with the [Zr9(\m5-O)2(\m3-O)4(\m-O)4(\m-OH)8] core structure
;
_journal_coden_ASTM CHCOFS
_journal_issue 7
_journal_name_full
;
 Chemical Communications (Cambridge, United Kingdom)
;
_journal_page_first 898
_journal_page_last 899
_journal_paper_doi 10.1039/b212281b
_journal_year 2003
_chemical_formula_sum 'C101 H152 O18 Zr9'
_chemical_formula_weight 2475.21
_space_group_IT_number 14
_symmetry_cell_setting monoclinic
_symmetry_space_group_name_Hall '-P 2ybc'
_symmetry_space_group_name_H-M 'P 1 21/c 1'
_atom_sites_solution_hydrogens geom
_atom_sites_solution_primary direct
_atom_sites_solution_secondary difmap
_audit_creation_method SHELXL-97
_cell_angle_alpha 90.00
_cell_angle_beta 102.18(3)
_cell_angle_gamma 90.00
_cell_formula_units_Z 4
_cell_length_a 20.269(4)
_cell_length_b 16.745(3)
_cell_length_c 31.219(6)
_cell_measurement_reflns_used 996
_cell_measurement_temperature 133(2)
_cell_measurement_theta_max 49.326
_cell_measurement_theta_min 12.474
_cell_volume 10357(4)
_computing_cell_refinement 'Bruker AXS SAINT (V.5.00, Madison 1997)'
_computing_data_collection 'Siemens SMART (V.5.050, Siemens 1998)'
_computing_data_reduction 'Bruker AXS SAINT (V.5.00, Madison 1997)'
_computing_molecular_graphics 'Bruker AXS Shelxtl (Madison 1997)'
_computing_publication_material 'SHELXL-97 (Sheldrick, 1997)'
_computing_structure_refinement 'SHELXL-97 (Sheldrick, 1997)'
_computing_structure_solution 'SHELXS-97 (Sheldrick, 1990)'
_diffrn_ambient_temperature 133(2)
_diffrn_detector_area_resol_mean '8.192 pixels/mm'
_diffrn_measured_fraction_theta_full 0.915
_diffrn_measured_fraction_theta_max 0.915
_diffrn_measurement_device_type 'STOE-Siemens-Huber four circle diffractometer'
_diffrn_measurement_method 'phi and omega scans'
_diffrn_radiation_monochromator graphite
_diffrn_radiation_source 'fine-focus sealed tube'
_diffrn_radiation_type MoK\a
_diffrn_radiation_wavelength 0.71073
_diffrn_reflns_av_R_equivalents 0.0598
_diffrn_reflns_av_sigmaI/netI 0.0445
_diffrn_reflns_limit_h_max 21
_diffrn_reflns_limit_h_min -23
_diffrn_reflns_limit_k_max 17
_diffrn_reflns_limit_k_min -19
_diffrn_reflns_limit_l_max 36
_diffrn_reflns_limit_l_min -36
_diffrn_reflns_number 80494
_diffrn_reflns_theta_full 24.93
_diffrn_reflns_theta_max 24.93
_diffrn_reflns_theta_min 6.18
_diffrn_standards_decay_% 0
_diffrn_standards_interval_count 0
_diffrn_standards_interval_time 0
_diffrn_standards_number 0
_exptl_absorpt_coefficient_mu 0.930
_exptl_absorpt_correction_type multi-scan
_exptl_crystal_colour colorless
_exptl_crystal_density_diffrn 1.587
_exptl_crystal_density_method 'not measured'
_exptl_crystal_description block
_exptl_crystal_F_000 5048
_exptl_crystal_size_max 0.3mm
_exptl_crystal_size_mid 0.2mm
_exptl_crystal_size_min 0.05mm
_refine_diff_density_max 1.005
_refine_diff_density_min -0.870
_refine_diff_density_rms 0.097
_refine_ls_extinction_method none
_refine_ls_goodness_of_fit_ref 1.026
_refine_ls_hydrogen_treatment 'riding model'
_refine_ls_matrix_type full
_refine_ls_number_parameters 1196
_refine_ls_number_reflns 16554
_refine_ls_number_restraints 270
_refine_ls_restrained_S_all 1.023
_refine_ls_R_factor_all 0.0772
_refine_ls_R_factor_gt 0.0497
_refine_ls_shift/su_max 0.001
_refine_ls_shift/su_mean 0.000
_refine_ls_structure_factor_coef Fsqd
_refine_ls_weighting_details 'calc w=1/[\s^2^(Fo^2^)+(0.0425P)^2^+47.2628P] where P=(Fo^2^+2Fc^2^)/3'
_refine_ls_weighting_scheme calc
_refine_ls_wR_factor_gt 0.1104
_refine_ls_wR_factor_ref 0.1256
_reflns_number_gt 11951
_reflns_number_total 16554
_reflns_threshold_expression >2sigma(I)
_cod_duplicate_entry 7104040
_cod_data_source_file b212281b.txt
_cod_data_source_block compound_2
_cod_depositor_comments
;
The following automatic conversions were performed:

'_symmetry_cell_setting' value 'Monoclinic' changed to 'monoclinic'
according to
/usr/data/users/saulius/automatic-downloads/retrospective/RSC/lib/dictionaries/cif_core.dic
dictionary named 'cif_core.dic' version 2.4.2 from 2011-04-26.

Automatic conversion script
Id: cif_fix_values 2281 2013-09-26 08:29:07Z andrius 
;
_cod_original_cell_volume 10357(3)
_cod_original_sg_symbol_H-M P2(1)/c
_cod_original_formula_sum 'C80 H128 O18 Zr9, 3(C7 H8)'
_cod_database_code 7113559

loop_
_symmetry_equiv_pos_as_xyz
'x, y, z'
'-x, y+1/2, -z+1/2'
'-x, -y, -z'
'x, -y-1/2, z-1/2'

loop_
_atom_site_label
_atom_site_type_symbol
_atom_site_fract_x
_atom_site_fract_y
_atom_site_fract_z
_atom_site_U_iso_or_equiv
_atom_site_adp_type
_atom_site_occupancy
_atom_site_symmetry_multiplicity
_atom_site_calc_flag
_atom_site_refinement_flags
Zr1 Zr 0.12945(3) 0.14584(3) 0.130382(17) 0.02558(13) Uani 1 1 d .
O1 O 0.21980(18) 0.1380(2) 0.10630(12) 0.0278(8) Uani 1 1 d .
Zr9 Zr 0.26803(3) 0.02863(3) 0.379510(18) 0.02771(14) Uani 1 1 d .
O10 O 0.37368(18) 0.0394(2) 0.38225(12) 0.0292(9) Uani 1 1 d .
Zr7 Zr 0.36968(3) 0.16176(3) 0.364632(17) 0.02695(14) Uani 1 1 d .
O2 O 0.13050(19) 0.0218(2) 0.11687(12) 0.0310(9) Uani 1 1 d .
Zr4 Zr 0.23615(3) 0.01562(3) 0.120715(18) 0.02760(14) Uani 1 1 d .
O4 O 0.31065(18) 0.1707(2) 0.23111(12) 0.0299(9) Uani 1 1 d .
Zr5 Zr 0.25080(3) 0.08298(3) 0.249102(16) 0.02197(12) Uani 1 1 d .
O16 O 0.3054(2) 0.2444(2) 0.32324(13) 0.0355(10) Uani 1 1 d .
Zr6 Zr 0.37326(3) -0.01052(3) 0.317860(18) 0.02993(14) Uani 1 1 d .
O11 O 0.41608(19) 0.1081(2) 0.31546(13) 0.0344(9) Uani 1 1 d .
Zr2 Zr 0.28663(3) 0.18426(3) 0.165808(17) 0.02606(14) Uani 1 1 d .
O15 O 0.28093(19) 0.1539(2) 0.38988(12) 0.0306(9) Uani 1 1 d .
Zr8 Zr 0.21102(3) 0.18954(3) 0.329182(19) 0.02899(14) Uani 1 1 d .
O12 O 0.18573(19) 0.1685(2) 0.26442(13) 0.0340(9) Uani 1 1 d .
Zr3 Zr 0.13173(3) -0.01965(3) 0.18342(2) 0.03424(15) Uani 1 1 d .
O3 O 0.21440(19) 0.0814(2) 0.18058(12) 0.0289(9) Uani 1 1 d .
O5 O 0.2223(2) -0.0734(2) 0.16831(14) 0.0407(10) Uani 1 1 d .
O9 O 0.1896(2) 0.2362(2) 0.16882(13) 0.0350(9) Uani 1 1 d .
O6 O 0.08459(19) 0.0970(2) 0.18153(13) 0.0363(10) Uani 1 1 d .
O7 O 0.3301(2) 0.0670(2) 0.15632(13) 0.0347(9) Uani 1 1 d .
O13 O 0.28587(18) 0.0891(2) 0.31767(12) 0.0284(9) Uani 1 1 d .
O14 O 0.3269(2) 0.0011(2) 0.25542(12) 0.0341(9) Uani 1 1 d .
O17 O 0.1723(2) 0.0724(2) 0.34312(13) 0.0362(10) Uani 1 1 d .
O8 O 0.1788(2) -0.0040(2) 0.24536(13) 0.0375(10) Uani 1 1 d .
O18 O 0.2843(2) -0.0650(2) 0.33455(13) 0.0369(10) Uani 1 1 d .
C11 C 0.0055(3) 0.1585(4) 0.0876(2) 0.0451(17) Uani 1 1 d .
C12 C 0.0453(4) 0.1626(5) 0.0574(2) 0.0511(19) Uani 1 1 d .
C13 C 0.0825(3) 0.2341(5) 0.0636(2) 0.0480(18) Uani 1 1 d .
C14 C 0.0650(4) 0.2742(4) 0.0993(3) 0.059(2) Uani 1 1 d .
C15 C 0.0176(3) 0.2253(4) 0.1148(2) 0.0453(17) Uani 1 1 d .
C16 C -0.0462(4) 0.0945(6) 0.0886(3) 0.088(3) Uani 1 1 d .
H16A H -0.0495 0.0596 0.0630 0.131 Uiso 1 1 calc R
H16B H -0.0902 0.1193 0.0880 0.131 Uiso 1 1 calc R
H16C H -0.0328 0.0628 0.1155 0.131 Uiso 1 1 calc R
C17 C 0.0448(5) 0.1048(7) 0.0194(3) 0.094(3) Uani 1 1 d .
H17A H 0.0676 0.0551 0.0306 0.140 Uiso 1 1 calc R
H17B H 0.0684 0.1291 -0.0017 0.140 Uiso 1 1 calc R
H17C H -0.0020 0.0931 0.0048 0.140 Uiso 1 1 calc R
C18 C 0.1277(5) 0.2645(8) 0.0346(3) 0.109(4) Uani 1 1 d .
H18A H 0.1394 0.3203 0.0419 0.164 Uiso 1 1 calc R
H18B H 0.1041 0.2606 0.0039 0.164 Uiso 1 1 calc R
H18C H 0.1689 0.2322 0.0393 0.164 Uiso 1 1 calc R
C19 C 0.0830(5) 0.3569(5) 0.1166(5) 0.120(5) Uani 1 1 d .
H19A H 0.1020 0.3543 0.1481 0.180 Uiso 1 1 calc R
H19B H 0.0423 0.3903 0.1113 0.180 Uiso 1 1 calc R
H19C H 0.1163 0.3801 0.1016 0.180 Uiso 1 1 calc R
C20 C -0.0185(5) 0.2430(7) 0.1516(3) 0.092(3) Uani 1 1 d .
H20A H -0.0652 0.2587 0.1392 0.138 Uiso 1 1 calc R
H20B H 0.0047 0.2866 0.1697 0.138 Uiso 1 1 calc R
H20C H -0.0182 0.1952 0.1697 0.138 Uiso 1 1 calc R
C21 C 0.3978(3) 0.2617(4) 0.1874(2) 0.0422(17) Uani 1 1 d .
C22 C 0.3455(4) 0.3185(4) 0.1850(2) 0.0485(18) Uani 1 1 d .
C23 C 0.3119(3) 0.3241(4) 0.1406(3) 0.0495(19) Uani 1 1 d .
C24 C 0.3426(3) 0.2729(4) 0.1158(2) 0.0466(17) Uani 1 1 d .
C25 C 0.3963(3) 0.2332(4) 0.1443(2) 0.0448(17) Uani 1 1 d .
C26 C 0.4490(4) 0.2388(5) 0.2276(3) 0.068(3) Uani 1 1 d .
H26A H 0.4631 0.1834 0.2249 0.102 Uiso 1 1 calc R
H26B H 0.4290 0.2440 0.2534 0.102 Uiso 1 1 calc R
H26C H 0.4882 0.2742 0.2307 0.102 Uiso 1 1 calc R
C27 C 0.3295(5) 0.3654(5) 0.2222(3) 0.071(2) Uani 1 1 d .
H27A H 0.3420 0.4214 0.2195 0.107 Uiso 1 1 calc R
H27B H 0.3549 0.3438 0.2500 0.107 Uiso 1 1 calc R
H27C H 0.2810 0.3618 0.2216 0.107 Uiso 1 1 calc R
C28 C 0.2590(4) 0.3846(5) 0.1218(3) 0.074(3) Uani 1 1 d .
H28A H 0.2801 0.4294 0.1095 0.111 Uiso 1 1 calc R
H28B H 0.2372 0.4043 0.1449 0.111 Uiso 1 1 calc R
H28C H 0.2251 0.3597 0.0986 0.111 Uiso 1 1 calc R
C29 C 0.3264(5) 0.2672(6) 0.0665(3) 0.078(3) Uani 1 1 d .
H29A H 0.2855 0.2351 0.0570 0.117 Uiso 1 1 calc R
H29B H 0.3641 0.2419 0.0566 0.117 Uiso 1 1 calc R
H29C H 0.3190 0.3209 0.0540 0.117 Uiso 1 1 calc R
C30 C 0.4488(4) 0.1787(5) 0.1328(3) 0.079(3) Uani 1 1 d .
H30A H 0.4939 0.1992 0.1457 0.118 Uiso 1 1 calc R
H30B H 0.4432 0.1761 0.1009 0.118 Uiso 1 1 calc R
H30C H 0.4437 0.1251 0.1442 0.118 Uiso 1 1 calc R
C31 C 0.0841(4) -0.1619(4) 0.1699(3) 0.058(2) Uani 1 1 d .
C32 C 0.0997(4) -0.1508(5) 0.2161(3) 0.057(2) Uani 1 1 d .
C33 C 0.0552(4) -0.0938(5) 0.2261(3) 0.060(2) Uani 1 1 d .
C34 C 0.0125(4) -0.0685(5) 0.1873(3) 0.066(3) Uani 1 1 d .
C35 C 0.0299(4) -0.1103(5) 0.1521(3) 0.059(2) Uani 1 1 d .
C36 C 0.1143(5) -0.2234(5) 0.1457(4) 0.087(3) Uani 1 1 d .
H36A H 0.0847 -0.2702 0.1406 0.131 Uiso 1 1 calc R
H36B H 0.1586 -0.2390 0.1629 0.131 Uiso 1 1 calc R
H36C H 0.1195 -0.2015 0.1175 0.131 Uiso 1 1 calc R
C37 C 0.1516(4) -0.1954(5) 0.2479(3) 0.077(3) Uani 1 1 d .
H37A H 0.1702 -0.1609 0.2729 0.116 Uiso 1 1 calc R
H37B H 0.1879 -0.2123 0.2336 0.116 Uiso 1 1 calc R
H37C H 0.1309 -0.2426 0.2582 0.116 Uiso 1 1 calc R
C38 C 0.0530(5) -0.0660(6) 0.2719(3) 0.084(3) Uani 1 1 d .
H38A H 0.0327 -0.1077 0.2870 0.127 Uiso 1 1 calc R
H38B H 0.0258 -0.0172 0.2702 0.127 Uiso 1 1 calc R
H38C H 0.0989 -0.0549 0.2882 0.127 Uiso 1 1 calc R
C39 C -0.0456(4) -0.0112(6) 0.1854(4) 0.091(3) Uani 1 1 d .
H39A H -0.0716 -0.0268 0.2072 0.136 Uiso 1 1 calc R
H39B H -0.0748 -0.0127 0.1561 0.136 Uiso 1 1 calc R
H39C H -0.0280 0.0430 0.1917 0.136 Uiso 1 1 calc R
C40 C -0.0054(4) -0.1088(5) 0.1044(3) 0.077(3) Uani 1 1 d .
H40A H 0.0132 -0.0656 0.0894 0.116 Uiso 1 1 calc R
H40B H -0.0538 -0.0999 0.1021 0.116 Uiso 1 1 calc R
H40C H 0.0015 -0.1600 0.0907 0.116 Uiso 1 1 calc R
C41 C 0.2102(4) -0.0837(4) 0.0569(2) 0.0504(19) Uani 1 1 d .
C42 C 0.2664(4) -0.1166(4) 0.0861(2) 0.0493(18) Uani 1 1 d .
C43 C 0.3222(4) -0.0660(4) 0.0880(2) 0.0503(18) Uani 1 1 d .
C44 C 0.3021(4) -0.0031(4) 0.0590(2) 0.0520(18) Uani 1 1 d .
C45 C 0.2325(4) -0.0121(4) 0.0393(2) 0.057(2) Uani 1 1 d .
C46 C 0.1416(4) -0.1200(6) 0.0430(3) 0.080(3) Uani 1 1 d .
H46A H 0.1089 -0.0885 0.0549 0.120 Uiso 1 1 calc R
H46B H 0.1424 -0.1749 0.0540 0.120 Uiso 1 1 calc R
H46C H 0.1286 -0.1204 0.0109 0.120 Uiso 1 1 calc R
C47 C 0.2699(5) -0.1975(4) 0.1077(3) 0.070(2) Uani 1 1 d .
H47A H 0.3065 -0.2287 0.0998 0.105 Uiso 1 1 calc R
H47B H 0.2270 -0.2255 0.0977 0.105 Uiso 1 1 calc R
H47C H 0.2785 -0.1909 0.1396 0.105 Uiso 1 1 calc R
C48 C 0.3925(4) -0.0833(6) 0.1141(3) 0.071(2) Uani 1 1 d .
H48A H 0.4152 -0.1208 0.0978 0.106 Uiso 1 1 calc R
H48B H 0.3896 -0.1068 0.1424 0.106 Uiso 1 1 calc R
H48C H 0.4184 -0.0335 0.1190 0.106 Uiso 1 1 calc R
C49 C 0.3461(6) 0.0577(6) 0.0456(4) 0.098(4) Uani 1 1 d .
H49A H 0.3760 0.0800 0.0716 0.148 Uiso 1 1 calc R
H49B H 0.3182 0.1005 0.0296 0.148 Uiso 1 1 calc R
H49C H 0.3732 0.0332 0.0266 0.148 Uiso 1 1 calc R
C50 C 0.1948(7) 0.0370(6) 0.0034(3) 0.106(4) Uani 1 1 d .
H50A H 0.2124 0.0278 -0.0231 0.159 Uiso 1 1 calc R
H50B H 0.2000 0.0936 0.0115 0.159 Uiso 1 1 calc R
H50C H 0.1469 0.0225 -0.0022 0.159 Uiso 1 1 calc R
C61 C 0.4959(3) -0.0606(4) 0.3263(2) 0.0431(17) Uani 1 1 d .
C62 C 0.4680(3) -0.1117(4) 0.3528(2) 0.0421(16) Uani 1 1 d .
C63 C 0.4164(3) -0.1571(4) 0.3251(2) 0.0442(17) Uani 1 1 d .
C64 C 0.4141(3) -0.1323(4) 0.2814(2) 0.0448(17) Uani 1 1 d .
C65 C 0.4630(3) -0.0717(4) 0.2820(2) 0.0431(16) Uani 1 1 d .
C66 C 0.5574(4) -0.0095(5) 0.3418(3) 0.067(2) Uani 1 1 d .
H66A H 0.5533 0.0186 0.3687 0.101 Uiso 1 1 calc R
H66B H 0.5611 0.0296 0.3191 0.101 Uiso 1 1 calc R
H66C H 0.5978 -0.0433 0.3477 0.101 Uiso 1 1 calc R
C67 C 0.4963(4) -0.1240(5) 0.4006(2) 0.060(2) Uani 1 1 d .
H67A H 0.5444 -0.1368 0.4051 0.091 Uiso 1 1 calc R
H67B H 0.4725 -0.1681 0.4114 0.091 Uiso 1 1 calc R
H67C H 0.4904 -0.0751 0.4167 0.091 Uiso 1 1 calc R
C68 C 0.3769(4) -0.2259(4) 0.3377(3) 0.067(2) Uani 1 1 d .
H68A H 0.3285 -0.2154 0.3278 0.100 Uiso 1 1 calc R
H68B H 0.3877 -0.2322 0.3697 0.100 Uiso 1 1 calc R
H68C H 0.3888 -0.2750 0.3240 0.100 Uiso 1 1 calc R
C69 C 0.3695(4) -0.1678(5) 0.2414(3) 0.063(2) Uani 1 1 d .
H69A H 0.3554 -0.1258 0.2195 0.094 Uiso 1 1 calc R
H69B H 0.3296 -0.1915 0.2494 0.094 Uiso 1 1 calc R
H69C H 0.3944 -0.2091 0.2292 0.094 Uiso 1 1 calc R
C70 C 0.4798(4) -0.0290(5) 0.2433(3) 0.064(2) Uani 1 1 d .
H70A H 0.5220 -0.0503 0.2373 0.095 Uiso 1 1 calc R
H70B H 0.4850 0.0282 0.2497 0.095 Uiso 1 1 calc R
H70C H 0.4432 -0.0371 0.2176 0.095 Uiso 1 1 calc R
C71 C 0.4119(4) 0.2887(4) 0.4102(2) 0.0488(18) Uani 1 1 d .
C72 C 0.4458(3) 0.2891(4) 0.3771(2) 0.0475(17) Uani 1 1 d .
C73 C 0.4895(3) 0.2243(4) 0.3813(2) 0.0444(17) Uani 1 1 d .
C74 C 0.4827(4) 0.1808(4) 0.4185(3) 0.056(2) Uani 1 1 d .
C75 C 0.4319(4) 0.2240(5) 0.4371(2) 0.058(2) Uani 1 1 d .
C76 C 0.3651(5) 0.3522(7) 0.4209(5) 0.129(6) Uani 1 1 d .
H76A H 0.3610 0.3953 0.3993 0.194 Uiso 1 1 calc R
H76B H 0.3835 0.3737 0.4502 0.194 Uiso 1 1 calc R
H76C H 0.3206 0.3289 0.4202 0.194 Uiso 1 1 calc R
C77 C 0.4393(5) 0.3538(6) 0.3430(3) 0.097(4) Uani 1 1 d .
H77A H 0.3927 0.3555 0.3261 0.145 Uiso 1 1 calc R
H77B H 0.4699 0.3426 0.3233 0.145 Uiso 1 1 calc R
H77C H 0.4509 0.4054 0.3575 0.145 Uiso 1 1 calc R
C78 C 0.5392(5) 0.2093(7) 0.3527(4) 0.105(4) Uani 1 1 d .
H78A H 0.5221 0.1668 0.3317 0.157 Uiso 1 1 calc R
H78B H 0.5826 0.1931 0.3709 0.157 Uiso 1 1 calc R
H78C H 0.5453 0.2583 0.3367 0.157 Uiso 1 1 calc R
C79 C 0.5238(6) 0.1097(6) 0.4377(4) 0.129(6) Uani 1 1 d .
H79A H 0.5134 0.0643 0.4176 0.193 Uiso 1 1 calc R
H79B H 0.5128 0.0959 0.4659 0.193 Uiso 1 1 calc R
H79C H 0.5719 0.1226 0.4421 0.193 Uiso 1 1 calc R
C80 C 0.4101(7) 0.2110(8) 0.4795(3) 0.127(5) Uani 1 1 d .
H80A H 0.4222 0.2578 0.4983 0.190 Uiso 1 1 calc R
H80B H 0.4328 0.1637 0.4941 0.190 Uiso 1 1 calc R
H80C H 0.3611 0.2031 0.4737 0.190 Uiso 1 1 calc R
C81 C 0.1613(3) 0.2924(4) 0.3748(2) 0.0478(18) Uani 1 1 d .
C82 C 0.1081(3) 0.2386(4) 0.3576(2) 0.0427(16) Uani 1 1 d .
C83 C 0.0919(3) 0.2490(4) 0.3122(2) 0.0430(16) Uani 1 1 d .
C84 C 0.1331(4) 0.3080(4) 0.3006(2) 0.0477(17) Uani 1 1 d .
C85 C 0.1762(4) 0.3353(4) 0.3390(3) 0.0501(18) Uani 1 1 d .
C86 C 0.1895(4) 0.3070(5) 0.4227(3) 0.072(3) Uani 1 1 d .
H86A H 0.2254 0.2683 0.4335 0.108 Uiso 1 1 calc R
H86B H 0.1535 0.3010 0.4391 0.108 Uiso 1 1 calc R
H86C H 0.2079 0.3613 0.4267 0.108 Uiso 1 1 calc R
C87 C 0.0721(4) 0.1869(5) 0.3847(3) 0.066(2) Uani 1 1 d .
H87A H 0.0388 0.2191 0.3958 0.099 Uiso 1 1 calc R
H87B H 0.1049 0.1648 0.4095 0.099 Uiso 1 1 calc R
H87C H 0.0491 0.1432 0.3666 0.099 Uiso 1 1 calc R
C88 C 0.0365(4) 0.2042(5) 0.2819(3) 0.060(2) Uani 1 1 d .
H88A H 0.0405 0.1471 0.2887 0.090 Uiso 1 1 calc R
H88B H 0.0405 0.2128 0.2515 0.090 Uiso 1 1 calc R
H88C H -0.0074 0.2237 0.2858 0.090 Uiso 1 1 calc R
C89 C 0.1300(5) 0.3386(5) 0.2548(3) 0.078(3) Uani 1 1 d .
H89A H 0.1192 0.2944 0.2339 0.118 Uiso 1 1 calc R
H89B H 0.1738 0.3614 0.2529 0.118 Uiso 1 1 calc R
H89C H 0.0951 0.3797 0.2478 0.118 Uiso 1 1 calc R
C90 C 0.2230(4) 0.4063(5) 0.3403(4) 0.084(3) Uani 1 1 d .
H90A H 0.2426 0.4201 0.3709 0.126 Uiso 1 1 calc R
H90B H 0.1975 0.4520 0.3258 0.126 Uiso 1 1 calc R
H90C H 0.2593 0.3928 0.3252 0.126 Uiso 1 1 calc R
C91 C 0.2914(3) -0.0821(4) 0.4373(2) 0.0423(16) Uani 1 1 d .
C92 C 0.2940(4) -0.0098(4) 0.4600(2) 0.0473(17) Uani 1 1 d .
C93 C 0.2290(4) 0.0235(4) 0.4529(2) 0.0479(17) Uani 1 1 d .
C94 C 0.1849(3) -0.0274(5) 0.4250(2) 0.055(2) Uani 1 1 d .
C95 C 0.2236(4) -0.0944(4) 0.4144(2) 0.0485(18) Uani 1 1 d .
C96 C 0.3491(5) -0.1380(5) 0.4390(3) 0.073(3) Uani 1 1 d .
H96A H 0.3863 -0.1098 0.4299 0.109 Uiso 1 1 calc R
H96B H 0.3347 -0.1830 0.4192 0.109 Uiso 1 1 calc R
H96C H 0.3644 -0.1578 0.4690 0.109 Uiso 1 1 calc R
C97 C 0.3563(5) 0.0213(5) 0.4908(3) 0.070(2) Uani 1 1 d .
H97A H 0.3685 -0.0149 0.5160 0.105 Uiso 1 1 calc R
H97B H 0.3472 0.0746 0.5011 0.105 Uiso 1 1 calc R
H97C H 0.3937 0.0242 0.4755 0.105 Uiso 1 1 calc R
C98 C 0.2095(5) 0.0969(6) 0.4747(3) 0.079(3) Uani 1 1 d .
H98A H 0.1609 0.1063 0.4648 0.118 Uiso 1 1 calc R
H98B H 0.2344 0.1430 0.4669 0.118 Uiso 1 1 calc R
H98C H 0.2203 0.0896 0.5065 0.118 Uiso 1 1 calc R
C99 C 0.1099(4) -0.0234(7) 0.4123(3) 0.088(3) Uani 1 1 d .
H99A H 0.0951 0.0319 0.4142 0.132 Uiso 1 1 calc R
H99B H 0.0902 -0.0570 0.4320 0.132 Uiso 1 1 calc R
H99C H 0.0949 -0.0426 0.3821 0.132 Uiso 1 1 calc R
C100 C 0.1962(5) -0.1661(5) 0.3881(3) 0.080(3) Uani 1 1 d .
H10A H 0.2336 -0.1974 0.3814 0.119 Uiso 1 1 calc R
H10B H 0.1663 -0.1490 0.3607 0.119 Uiso 1 1 calc R
H10C H 0.1708 -0.1990 0.4049 0.119 Uiso 1 1 calc R
C11T C 0.8087(7) 0.0757(6) 0.2968(5) 0.120(4) Uani 1 1 d DU
C12T C 0.7684(6) 0.0987(7) 0.3228(5) 0.122(4) Uani 1 1 d DU
H12T H 0.7879 0.1047 0.3531 0.146 Uiso 1 1 calc R
C13T C 0.7001(7) 0.1148(8) 0.3092(5) 0.125(4) Uani 1 1 d DU
H13T H 0.6731 0.1306 0.3292 0.149 Uiso 1 1 calc R
C14T C 0.6741(9) 0.1065(8) 0.2659(5) 0.154(5) Uani 1 1 d DU
H14T H 0.6275 0.1170 0.2552 0.185 Uiso 1 1 calc R
C15T C 0.7116(10) 0.0841(9) 0.2371(5) 0.166(6) Uani 1 1 d DU
H15T H 0.6923 0.0783 0.2068 0.199 Uiso 1 1 calc R
C16T C 0.7794(9) 0.0699(9) 0.2538(5) 0.171(6) Uani 1 1 d DU
H16T H 0.8069 0.0552 0.2339 0.206 Uiso 1 1 calc R
C17T C 0.8806(7) 0.0555(8) 0.3108(6) 0.170(6) Uani 1 1 d DU
H17D H 0.8962 0.0695 0.3417 0.255 Uiso 1 1 calc R
H17E H 0.9067 0.0853 0.2930 0.255 Uiso 1 1 calc R
H17F H 0.8867 -0.0020 0.3070 0.255 Uiso 1 1 calc R
C21T C 0.1750(4) -0.1092(4) 0.5377(3) 0.0610(19) Uani 1 1 d DU
C22T C 0.1339(4) -0.0595(6) 0.5544(4) 0.097(3) Uani 1 1 d DU
H22T H 0.1536 -0.0186 0.5742 0.117 Uiso 1 1 calc R
C23T C 0.0641(5) -0.0662(8) 0.5437(5) 0.124(4) Uani 1 1 d DU
H23T H 0.0367 -0.0311 0.5563 0.148 Uiso 1 1 calc R
C24T C 0.0358(5) -0.1232(6) 0.5153(4) 0.102(3) Uani 1 1 d DU
H24T H -0.0120 -0.1279 0.5074 0.122 Uiso 1 1 calc R
C25T C 0.0750(5) -0.1737(6) 0.4980(3) 0.081(3) Uani 1 1 d DU
H25T H 0.0549 -0.2145 0.4784 0.098 Uiso 1 1 calc R
C26T C 0.1439(5) -0.1663(5) 0.5088(3) 0.070(2) Uani 1 1 d DU
H26T H 0.1709 -0.2016 0.4959 0.084 Uiso 1 1 calc R
C27T C 0.2495(4) -0.1003(6) 0.5491(3) 0.080(3) Uani 1 1 d DU
H27D H 0.2615 -0.0440 0.5472 0.119 Uiso 1 1 calc R
H27E H 0.2697 -0.1317 0.5287 0.119 Uiso 1 1 calc R
H27F H 0.2666 -0.1196 0.5791 0.119 Uiso 1 1 calc R
C31T C 0.6755(7) 0.3801(8) 0.5468(6) 0.147(5) Uani 1 1 d DU
C32T C 0.6410(8) 0.3455(8) 0.5097(5) 0.146(5) Uani 1 1 d DU
H32T H 0.6655 0.3191 0.4911 0.175 Uiso 1 1 calc R
C33T C 0.5710(8) 0.3470(10) 0.4979(5) 0.140(5) Uani 1 1 d DU
H33T H 0.5472 0.3210 0.4722 0.169 Uiso 1 1 calc R
C34T C 0.5387(9) 0.3866(11) 0.5245(6) 0.176(6) Uani 1 1 d DU
H34T H 0.4908 0.3897 0.5165 0.211 Uiso 1 1 calc R
C35T C 0.5696(9) 0.4222(11) 0.5615(6) 0.179(6) Uani 1 1 d DU
H35T H 0.5448 0.4526 0.5784 0.215 Uiso 1 1 calc R
C36T C 0.6380(9) 0.4138(11) 0.5745(6) 0.183(6) Uani 1 1 d DU
H36T H 0.6601 0.4311 0.6029 0.220 Uiso 1 1 calc R
C37T C 0.7480(7) 0.3785(10) 0.5607(7) 0.215(9) Uani 1 1 d DU
H37D H 0.7648 0.3256 0.5551 0.323 Uiso 1 1 calc R
H37E H 0.7606 0.3902 0.5922 0.323 Uiso 1 1 calc R
H37F H 0.7678 0.4188 0.5445 0.323 Uiso 1 1 calc R

loop_
_atom_site_aniso_label
_atom_site_aniso_U_11
_atom_site_aniso_U_22
_atom_site_aniso_U_33
_atom_site_aniso_U_23
_atom_site_aniso_U_13
_atom_site_aniso_U_12
Zr1 0.0199(3) 0.0272(3) 0.0272(3) 0.0049(2) -0.0005(2) -0.0011(2)
O1 0.027(2) 0.031(2) 0.0244(19) 0.0059(16) 0.0024(16) -0.0011(16)
Zr9 0.0265(3) 0.0297(3) 0.0267(3) 0.0025(2) 0.0052(2) 0.0039(2)
O10 0.025(2) 0.034(2) 0.025(2) 0.0008(17) -0.0032(16) 0.0097(17)
Zr7 0.0224(3) 0.0304(3) 0.0272(3) -0.0047(2) 0.0035(2) 0.0012(2)
O2 0.028(2) 0.030(2) 0.032(2) 0.0004(17) -0.0032(17) -0.0083(16)
Zr4 0.0274(3) 0.0252(3) 0.0276(3) -0.0012(2) -0.0001(2) 0.0011(2)
O4 0.024(2) 0.032(2) 0.031(2) -0.0006(17) 0.0016(17) -0.0092(16)
Zr5 0.0181(2) 0.0305(3) 0.0158(2) 0.0014(2) 0.00001(19) 0.0001(2)
O16 0.029(2) 0.033(2) 0.044(2) -0.0040(19) 0.0057(19) 0.0007(17)
Zr6 0.0250(3) 0.0312(3) 0.0321(3) -0.0024(2) 0.0026(2) 0.0111(2)
O11 0.024(2) 0.041(2) 0.038(2) -0.0080(19) 0.0062(18) -0.0024(17)
Zr2 0.0228(3) 0.0248(3) 0.0297(3) 0.0058(2) 0.0035(2) -0.0062(2)
O15 0.029(2) 0.034(2) 0.029(2) -0.0061(17) 0.0081(17) 0.0022(17)
Zr8 0.0238(3) 0.0270(3) 0.0369(3) -0.0036(2) 0.0081(2) 0.0061(2)
O12 0.026(2) 0.033(2) 0.042(2) 0.0038(18) 0.0028(18) 0.0082(17)
Zr3 0.0274(3) 0.0328(3) 0.0381(3) 0.0087(3) -0.0030(3) -0.0136(2)
O3 0.027(2) 0.031(2) 0.026(2) -0.0005(16) 0.0000(16) -0.0049(16)
O5 0.043(3) 0.030(2) 0.045(3) 0.0012(19) 0.000(2) -0.0029(18)
O9 0.029(2) 0.032(2) 0.042(2) 0.0042(18) 0.0034(18) 0.0007(17)
O6 0.024(2) 0.039(2) 0.045(2) 0.0099(19) 0.0053(19) -0.0043(17)
O7 0.031(2) 0.033(2) 0.041(2) 0.0000(18) 0.0097(19) -0.0023(17)
O13 0.023(2) 0.036(2) 0.025(2) 0.0003(17) 0.0017(16) 0.0055(16)
O14 0.034(2) 0.037(2) 0.029(2) -0.0059(18) 0.0035(17) 0.0127(18)
O17 0.030(2) 0.035(2) 0.045(3) 0.0044(19) 0.0116(19) 0.0041(18)
O8 0.033(2) 0.043(2) 0.036(2) 0.0120(19) 0.0056(18) -0.0118(19)
O18 0.041(3) 0.031(2) 0.039(2) 0.0043(18) 0.0084(19) 0.0049(18)
C11 0.026(3) 0.057(4) 0.045(4) 0.023(3) -0.009(3) -0.001(3)
C12 0.041(4) 0.065(5) 0.037(4) 0.002(3) -0.016(3) 0.008(3)
C13 0.029(4) 0.065(5) 0.046(4) 0.030(4) -0.002(3) 0.004(3)
C14 0.046(4) 0.028(4) 0.080(6) 0.011(4) -0.036(4) 0.009(3)
C15 0.025(3) 0.064(5) 0.044(4) 0.010(3) 0.001(3) 0.023(3)
C16 0.051(5) 0.098(7) 0.098(7) 0.031(6) -0.020(5) -0.026(5)
C17 0.077(7) 0.125(9) 0.059(5) -0.026(6) -0.030(5) 0.031(6)
C18 0.057(6) 0.174(11) 0.096(7) 0.099(8) 0.013(5) 0.015(6)
C19 0.075(7) 0.036(5) 0.210(13) -0.003(6) -0.059(8) 0.016(4)
C20 0.059(6) 0.147(10) 0.068(6) 0.013(6) 0.008(5) 0.056(6)
C21 0.029(4) 0.042(4) 0.050(4) 0.015(3) -0.005(3) -0.023(3)
C22 0.057(5) 0.028(3) 0.063(5) -0.004(3) 0.019(4) -0.023(3)
C23 0.036(4) 0.042(4) 0.063(5) 0.026(4) -0.004(3) -0.015(3)
C24 0.037(4) 0.054(4) 0.051(4) 0.018(3) 0.013(3) -0.020(3)
C25 0.030(4) 0.044(4) 0.064(5) 0.017(3) 0.016(3) -0.015(3)
C26 0.038(4) 0.085(6) 0.070(5) 0.031(4) -0.017(4) -0.034(4)
C27 0.090(7) 0.044(4) 0.082(6) -0.008(4) 0.024(5) -0.030(4)
C28 0.064(6) 0.049(5) 0.101(7) 0.032(5) 0.001(5) -0.010(4)
C29 0.091(7) 0.090(7) 0.051(5) 0.028(5) 0.013(5) -0.023(5)
C30 0.058(5) 0.077(6) 0.114(8) 0.007(5) 0.047(5) -0.007(4)
C31 0.054(5) 0.043(4) 0.065(5) 0.016(4) -0.013(4) -0.030(4)
C32 0.042(4) 0.049(4) 0.070(5) 0.025(4) -0.010(4) -0.027(4)
C33 0.044(5) 0.068(5) 0.062(5) 0.028(4) 0.000(4) -0.032(4)
C34 0.027(4) 0.057(5) 0.108(7) 0.033(5) 0.006(4) -0.019(3)
C35 0.046(5) 0.052(5) 0.068(5) 0.028(4) -0.017(4) -0.032(4)
C36 0.095(7) 0.037(5) 0.116(8) 0.002(5) -0.009(6) -0.024(5)
C37 0.067(6) 0.059(5) 0.091(6) 0.037(5) -0.018(5) -0.029(4)
C38 0.065(6) 0.108(8) 0.086(7) 0.028(6) 0.029(5) -0.027(5)
C39 0.040(5) 0.107(8) 0.125(9) 0.039(7) 0.019(5) -0.019(5)
C40 0.066(6) 0.072(6) 0.075(6) 0.022(5) -0.028(5) -0.039(4)
C41 0.049(4) 0.044(4) 0.050(4) -0.023(3) -0.005(3) 0.007(3)
C42 0.055(5) 0.044(4) 0.042(4) -0.013(3) -0.005(3) 0.020(3)
C43 0.050(5) 0.056(5) 0.042(4) -0.012(3) 0.005(3) 0.017(4)
C44 0.070(5) 0.048(4) 0.044(4) -0.009(3) 0.023(4) 0.002(4)
C45 0.089(6) 0.050(4) 0.026(3) -0.004(3) -0.001(4) 0.032(4)
C46 0.062(6) 0.080(6) 0.085(6) -0.037(5) -0.013(5) 0.009(5)
C47 0.073(6) 0.040(4) 0.091(6) -0.006(4) 0.005(5) 0.013(4)
C48 0.046(5) 0.086(6) 0.077(6) -0.024(5) 0.003(4) 0.024(4)
C49 0.135(10) 0.077(7) 0.105(8) -0.006(6) 0.074(7) 0.011(6)
C50 0.175(11) 0.097(8) 0.040(5) 0.013(5) 0.009(6) 0.072(8)
C61 0.026(3) 0.043(4) 0.056(4) -0.016(3) -0.002(3) 0.018(3)
C62 0.037(4) 0.038(4) 0.046(4) -0.004(3) -0.001(3) 0.023(3)
C63 0.038(4) 0.032(3) 0.059(4) -0.009(3) 0.002(3) 0.016(3)
C64 0.040(4) 0.047(4) 0.042(4) -0.016(3) -0.001(3) 0.025(3)
C65 0.034(4) 0.046(4) 0.052(4) -0.006(3) 0.014(3) 0.021(3)
C66 0.037(4) 0.071(5) 0.092(6) -0.025(5) 0.008(4) 0.011(4)
C67 0.055(5) 0.065(5) 0.054(5) -0.004(4) -0.004(4) 0.030(4)
C68 0.069(6) 0.039(4) 0.094(6) -0.001(4) 0.019(5) 0.009(4)
C69 0.054(5) 0.059(5) 0.065(5) -0.025(4) -0.011(4) 0.026(4)
C70 0.048(5) 0.078(6) 0.069(5) -0.008(4) 0.021(4) 0.021(4)
C71 0.043(4) 0.046(4) 0.056(4) -0.022(4) 0.006(3) -0.007(3)
C72 0.037(4) 0.049(4) 0.051(4) -0.006(3) -0.005(3) -0.012(3)
C73 0.027(4) 0.051(4) 0.053(4) -0.025(3) 0.006(3) -0.007(3)
C74 0.048(4) 0.037(4) 0.062(5) -0.001(4) -0.036(4) 0.001(3)
C75 0.068(5) 0.077(6) 0.029(4) -0.021(4) 0.010(3) -0.036(4)
C76 0.060(6) 0.109(8) 0.210(14) -0.119(9) 0.007(7) 0.005(6)
C77 0.100(8) 0.069(6) 0.095(7) 0.029(5) -0.035(6) -0.048(5)
C78 0.066(6) 0.137(9) 0.126(9) -0.087(8) 0.054(6) -0.056(6)
C79 0.119(9) 0.062(6) 0.150(11) 0.000(6) -0.097(8) 0.012(6)
C80 0.194(13) 0.145(10) 0.046(5) -0.042(6) 0.035(7) -0.103(10)
C81 0.041(4) 0.046(4) 0.052(4) -0.018(3) -0.001(3) 0.027(3)
C82 0.033(4) 0.041(4) 0.059(4) -0.004(3) 0.020(3) 0.014(3)
C83 0.031(4) 0.042(4) 0.054(4) -0.006(3) 0.005(3) 0.018(3)
C84 0.050(4) 0.038(4) 0.058(4) 0.001(3) 0.017(4) 0.023(3)
C85 0.042(4) 0.031(4) 0.079(5) -0.006(4) 0.016(4) 0.012(3)
C86 0.066(6) 0.078(6) 0.069(5) -0.024(5) 0.007(4) 0.030(5)
C87 0.062(5) 0.064(5) 0.084(6) -0.001(4) 0.043(5) 0.015(4)
C88 0.039(4) 0.071(5) 0.065(5) -0.016(4) 0.001(4) 0.019(4)
C89 0.095(7) 0.057(5) 0.089(7) 0.024(5) 0.032(5) 0.047(5)
C90 0.054(5) 0.040(5) 0.160(10) -0.011(5) 0.030(6) 0.004(4)
C91 0.048(4) 0.041(4) 0.039(4) 0.015(3) 0.009(3) 0.011(3)
C92 0.064(5) 0.047(4) 0.027(3) 0.010(3) 0.002(3) 0.002(3)
C93 0.063(5) 0.053(4) 0.031(4) 0.004(3) 0.016(3) 0.008(4)
C94 0.033(4) 0.086(6) 0.051(4) 0.040(4) 0.018(3) 0.010(4)
C95 0.067(5) 0.047(4) 0.032(4) 0.008(3) 0.013(3) -0.021(4)
C96 0.085(6) 0.061(5) 0.078(6) 0.024(4) 0.028(5) 0.030(5)
C97 0.084(6) 0.064(5) 0.048(5) 0.012(4) -0.017(4) -0.007(4)
C98 0.110(8) 0.082(6) 0.054(5) 0.004(4) 0.040(5) 0.035(5)
C99 0.053(5) 0.113(8) 0.104(7) 0.058(6) 0.028(5) -0.003(5)
C100 0.108(8) 0.062(5) 0.065(5) 0.005(4) 0.010(5) -0.043(5)
C11T 0.159(9) 0.061(6) 0.166(10) -0.030(7) 0.091(8) -0.020(7)
C12T 0.131(8) 0.081(7) 0.179(10) -0.021(7) 0.090(7) -0.029(7)
C13T 0.136(8) 0.104(9) 0.152(9) -0.009(9) 0.070(9) -0.031(8)
C14T 0.240(13) 0.077(8) 0.147(10) 0.005(9) 0.045(9) 0.005(10)
C15T 0.286(16) 0.080(9) 0.134(10) -0.001(8) 0.049(10) 0.041(12)
C16T 0.284(15) 0.081(9) 0.161(10) -0.026(10) 0.074(10) 0.035(12)
C17T 0.141(9) 0.094(9) 0.300(18) -0.048(12) 0.105(10) -0.014(8)
C21T 0.059(4) 0.047(4) 0.072(5) 0.011(4) 0.002(4) -0.008(3)
C22T 0.067(5) 0.078(6) 0.135(9) -0.043(6) -0.006(6) -0.004(5)
C23T 0.066(5) 0.121(9) 0.175(12) -0.054(8) 0.005(7) 0.000(6)
C24T 0.075(6) 0.099(8) 0.117(9) -0.007(6) -0.011(6) -0.022(5)
C25T 0.104(6) 0.065(5) 0.061(5) 0.006(4) -0.017(5) -0.027(5)
C26T 0.105(6) 0.054(5) 0.049(4) 0.007(3) 0.009(4) -0.009(4)
C27T 0.073(5) 0.078(6) 0.086(6) 0.022(5) 0.014(5) 0.000(4)
C31T 0.125(9) 0.089(10) 0.219(15) 0.053(9) 0.019(8) -0.021(7)
C32T 0.170(10) 0.105(10) 0.164(11) 0.075(8) 0.038(9) -0.017(8)
C33T 0.154(10) 0.155(13) 0.117(10) 0.019(8) 0.040(8) -0.056(10)
C34T 0.170(12) 0.180(16) 0.186(16) -0.024(11) 0.057(10) -0.060(11)
C35T 0.172(11) 0.160(14) 0.217(16) -0.052(11) 0.070(12) -0.064(12)
C36T 0.175(11) 0.130(13) 0.244(16) -0.006(11) 0.045(11) -0.035(12)
C37T 0.124(9) 0.141(13) 0.36(2) 0.124(15) 0.002(11) 0.011(9)

loop_
_atom_type_symbol
_atom_type_description
_atom_type_scat_dispersion_real
_atom_type_scat_dispersion_imag
_atom_type_scat_source
C C 0.0033 0.0016 'International Tables Vol C Tables 4.2.6.8 and 6.1.1.4'
H H 0.0000 0.0000 'International Tables Vol C Tables 4.2.6.8 and 6.1.1.4'
O O 0.0106 0.0060 'International Tables Vol C Tables 4.2.6.8 and 6.1.1.4'
Zr Zr -2.9673 0.5597 'International Tables Vol C Tables 4.2.6.8 and 6.1.1.4'

loop_
_geom_angle_atom_site_label_1
_geom_angle_atom_site_label_2
_geom_angle_atom_site_label_3
_geom_angle
O2 Zr1 O1 79.82(15)
O2 Zr1 O9 140.71(15)
O1 Zr1 O9 79.12(15)
O2 Zr1 O6 78.41(16)
O1 Zr1 O6 140.09(14)
O9 Zr1 O6 97.59(16)
O2 Zr1 O3 69.14(13)
O1 Zr1 O3 68.91(13)
O9 Zr1 O3 72.43(14)
O6 Zr1 O3 72.20(14)
O2 Zr1 C12 87.9(2)
O1 Zr1 C12 98.9(2)
O9 Zr1 C12 128.0(2)
O6 Zr1 C12 113.2(2)
O3 Zr1 C12 155.24(19)
O2 Zr1 C13 114.8(2)
O1 Zr1 C13 87.01(19)
O9 Zr1 C13 96.8(2)
O6 Zr1 C13 132.60(19)
O3 Zr1 C13 154.88(18)
C12 Zr1 C13 31.8(2)
O2 Zr1 C15 120.8(2)
O1 Zr1 C15 138.78(19)
O9 Zr1 C15 96.6(2)
O6 Zr1 C15 81.08(19)
O3 Zr1 C15 149.09(18)
C12 Zr1 C15 51.8(2)
C13 Zr1 C15 52.5(2)
O2 Zr1 C11 91.53(19)
O1 Zr1 C11 129.49(19)
O9 Zr1 C11 127.3(2)
O6 Zr1 C11 84.19(18)
O3 Zr1 C11 151.78(17)
C12 Zr1 C11 30.7(2)
C13 Zr1 C11 51.8(2)
C15 Zr1 C11 31.3(2)
O2 Zr1 C14 139.68(19)
O1 Zr1 C14 108.8(2)
O9 Zr1 C14 78.87(19)
O6 Zr1 C14 109.4(2)
O3 Zr1 C14 151.15(18)
C12 Zr1 C14 52.2(2)
C13 Zr1 C14 31.7(2)
C15 Zr1 C14 31.9(2)
C11 Zr1 C14 51.9(2)
O2 Zr1 Zr4 42.47(10)
O1 Zr1 Zr4 42.12(10)
O9 Zr1 Zr4 102.86(11)
O6 Zr1 Zr4 102.39(11)
O3 Zr1 Zr4 46.84(9)
C12 Zr1 Zr4 109.58(17)
C13 Zr1 Zr4 117.86(18)
C15 Zr1 Zr4 159.51(17)
C11 Zr1 Zr4 128.39(18)
C14 Zr1 Zr4 147.6(2)
O2 Zr1 Zr2 102.36(10)
O1 Zr1 Zr2 42.91(10)
O9 Zr1 Zr2 42.25(11)
O6 Zr1 Zr2 111.32(11)
O3 Zr1 Zr2 47.39(9)
C12 Zr1 Zr2 135.41(19)
C13 Zr1 Zr2 109.59(15)
C15 Zr1 Zr2 136.81(18)
C11 Zr1 Zr2 160.82(15)
C14 Zr1 Zr2 110.36(16)
Zr4 Zr1 Zr2 61.12(2)
O2 Zr1 Zr3 42.30(10)
O1 Zr1 Zr3 102.02(10)
O9 Zr1 Zr3 111.97(11)
O6 Zr1 Zr3 41.98(11)
O3 Zr1 Zr3 47.87(9)
C12 Zr1 Zr3 119.11(18)
C13 Zr1 Zr3 150.93(17)
C15 Zr1 Zr3 117.15(17)
C11 Zr1 Zr3 104.02(15)
C14 Zr1 Zr3 148.8(2)
Zr4 Zr1 Zr3 61.01(2)
Zr2 Zr1 Zr3 95.15(2)
Zr4 O1 Zr1 95.35(15)
Zr4 O1 Zr2 96.97(14)
Zr1 O1 Zr2 95.88(15)
O15 Zr9 O10 79.66(14)
O15 Zr9 O17 79.26(15)
O10 Zr9 O17 140.88(15)
O15 Zr9 O18 141.03(15)
O10 Zr9 O18 78.45(15)
O17 Zr9 O18 98.44(16)
O15 Zr9 O13 69.79(14)
O10 Zr9 O13 70.03(13)
O17 Zr9 O13 71.87(14)
O18 Zr9 O13 72.57(14)
O15 Zr9 C92 96.07(19)
O10 Zr9 C92 89.1(2)
O17 Zr9 C92 125.6(2)
O18 Zr9 C92 115.35(19)
O13 Zr9 C92 156.28(19)
O15 Zr9 C91 127.39(19)
O10 Zr9 C91 89.91(18)
O17 Zr9 C91 128.92(19)
O18 Zr9 C91 84.40(19)
O13 Zr9 C91 151.80(18)
C92 Zr9 C91 31.8(2)
O15 Zr9 C93 87.05(19)
O10 Zr9 C93 117.4(2)
O17 Zr9 C93 93.9(2)
O18 Zr9 C93 131.76(19)
O13 Zr9 C93 154.47(18)
C92 Zr9 C93 31.8(2)
C91 Zr9 C93 52.8(2)
O15 Zr9 C95 139.90(19)
O10 Zr9 C95 119.2(2)
O17 Zr9 C95 97.9(2)
O18 Zr9 C95 79.1(2)
O13 Zr9 C95 147.72(18)
C92 Zr9 C95 53.0(2)
C91 Zr9 C95 32.2(2)
C93 Zr9 C95 53.0(2)
O15 Zr9 C94 110.2(2)
O10 Zr9 C94 140.38(18)
O17 Zr9 C94 78.21(18)
O18 Zr9 C94 107.2(2)
O13 Zr9 C94 149.58(18)
C92 Zr9 C94 52.4(2)
C91 Zr9 C94 53.0(2)
C93 Zr9 C94 31.4(2)
C95 Zr9 C94 32.4(2)
O15 Zr9 Zr7 42.19(10)
O10 Zr9 Zr7 42.29(10)
O17 Zr9 Zr7 103.09(11)
O18 Zr9 Zr7 102.91(11)
O13 Zr9 Zr7 48.02(9)
C92 Zr9 Zr7 108.73(17)
C91 Zr9 Zr7 126.13(16)
C93 Zr9 Zr7 119.31(17)
C95 Zr9 Zr7 158.29(17)
C94 Zr9 Zr7 149.3(2)
O15 Zr9 Zr8 42.91(10)
O10 Zr9 Zr8 101.74(10)
O17 Zr9 Zr8 42.84(11)
O18 Zr9 Zr8 112.16(11)
O13 Zr9 Zr8 46.87(9)
C92 Zr9 Zr8 132.47(16)
C91 Zr9 Zr8 161.23(15)
C93 Zr9 Zr8 108.47(16)
C95 Zr9 Zr8 139.06(18)
C94 Zr9 Zr8 111.29(16)
Zr7 Zr9 Zr8 60.70(2)
O15 Zr9 Zr6 102.43(10)
O10 Zr9 Zr6 41.99(10)
O17 Zr9 Zr6 112.89(11)
O18 Zr9 Zr6 42.26(11)
O13 Zr9 Zr6 48.78(9)
C92 Zr9 Zr6 120.92(17)
C91 Zr9 Zr6 103.08(15)
C93 Zr9 Zr6 152.67(17)
C95 Zr9 Zr6 115.03(18)
C94 Zr9 Zr6 147.1(2)
Zr7 Zr9 Zr6 61.22(2)
Zr8 Zr9 Zr6 95.37(2)
Zr7 O10 Zr9 95.07(14)
Zr7 O10 Zr6 98.00(15)
Zr9 O10 Zr6 97.02(15)
O15 Zr7 O10 80.32(15)
O15 Zr7 O16 78.92(15)
O10 Zr7 O16 140.18(14)
O15 Zr7 O11 140.52(15)
O10 Zr7 O11 77.51(15)
O16 Zr7 O11 98.11(16)
O15 Zr7 O13 68.82(14)
O10 Zr7 O13 69.04(13)
O16 Zr7 O13 71.86(14)
O11 Zr7 O13 72.86(14)
O15 Zr7 C74 118.4(2)
O10 Zr7 C74 88.29(18)
O16 Zr7 C74 131.52(19)
O11 Zr7 C74 93.2(2)
O13 Zr7 C74 155.25(18)
O15 Zr7 C75 89.7(2)
O10 Zr7 C75 100.3(2)
O16 Zr7 C75 113.1(2)
O11 Zr7 C75 126.1(2)
O13 Zr7 C75 157.05(19)
C74 Zr7 C75 33.4(3)
O15 Zr7 C73 141.61(18)
O10 Zr7 C73 110.83(19)
O16 Zr7 C73 106.6(2)
O11 Zr7 C73 77.36(18)
O13 Zr7 C73 149.50(17)
C74 Zr7 C73 31.6(2)
C75 Zr7 C73 52.7(2)
O15 Zr7 C71 93.13(19)
O10 Zr7 C71 131.2(2)
O16 Zr7 C71 83.7(2)
O11 Zr7 C71 125.9(2)
O13 Zr7 C71 151.69(18)
C74 Zr7 C71 52.6(2)
C75 Zr7 C71 30.9(2)
C73 Zr7 C71 51.2(2)
O15 Zr7 C72 121.1(2)
O10 Zr7 C72 139.62(18)
O16 Zr7 C72 80.02(19)
O11 Zr7 C72 96.5(2)
O13 Zr7 C72 147.82(18)
C74 Zr7 C72 51.8(2)
C75 Zr7 C72 51.1(2)
C73 Zr7 C72 30.9(2)
C71 Zr7 C72 30.2(2)
O15 Zr7 Zr9 42.56(10)
O10 Zr7 Zr9 42.64(10)
O16 Zr7 Zr9 102.37(11)
O11 Zr7 Zr9 102.01(11)
O13 Zr7 Zr9 46.34(9)
C74 Zr7 Zr9 121.06(18)
C75 Zr7 Zr9 111.97(17)
C73 Zr7 Zr9 150.88(17)
C71 Zr7 Zr9 130.60(17)
C72 Zr7 Zr9 160.72(17)
O15 Zr7 Zr8 42.92(10)
O10 Zr7 Zr8 102.16(10)
O16 Zr7 Zr8 42.16(11)
O11 Zr7 Zr8 111.76(11)
O13 Zr7 Zr8 46.84(9)
C74 Zr7 Zr8 154.4(2)
C75 Zr7 Zr8 121.0(2)
C73 Zr7 Zr8 147.00(17)
C71 Zr7 Zr8 105.10(16)
C72 Zr7 Zr8 116.78(16)
Zr9 Zr7 Zr8 60.78(2)
O15 Zr7 Zr6 102.37(10)
O10 Zr7 Zr6 41.66(10)
O16 Zr7 Zr6 111.89(11)
O11 Zr7 Zr6 41.80(11)
O13 Zr7 Zr6 48.43(9)
C74 Zr7 Zr6 107.77(17)
C75 Zr7 Zr6 134.8(2)
C73 Zr7 Zr6 109.94(14)
C71 Zr7 Zr6 159.74(16)
C72 Zr7 Zr6 136.48(17)
Zr9 Zr7 Zr6 60.78(2)
Zr8 Zr7 Zr6 95.15(2)
Zr1 O2 Zr4 95.09(14)
Zr1 O2 Zr3 96.92(15)
Zr4 O2 Zr3 97.00(15)
O1 Zr4 O2 80.17(14)
O1 Zr4 O5 141.10(15)
O2 Zr4 O5 78.28(15)
O1 Zr4 O7 78.79(14)
O2 Zr4 O7 140.88(15)
O5 Zr4 O7 98.53(15)
O1 Zr4 O3 70.01(14)
O2 Zr4 O3 69.94(14)
O5 Zr4 O3 72.31(15)
O7 Zr4 O3 71.99(14)
O1 Zr4 C41 117.9(2)
O2 Zr4 C41 87.0(2)
O5 Zr4 C41 92.9(2)
O7 Zr4 C41 132.0(2)
O3 Zr4 C41 154.5(2)
O1 Zr4 C45 89.68(19)
O2 Zr4 C45 97.7(2)
O5 Zr4 C45 125.0(2)
O7 Zr4 C45 114.7(2)
O3 Zr4 C45 157.45(18)
C41 Zr4 C45 32.4(2)
O1 Zr4 C44 92.4(2)
O2 Zr4 C44 129.7(2)
O5 Zr4 C44 126.2(2)
O7 Zr4 C44 83.9(2)
O3 Zr4 C44 152.26(19)
C41 Zr4 C44 52.8(3)
C45 Zr4 C44 32.1(2)
O1 Zr4 C43 121.1(2)
O2 Zr4 C43 139.4(2)
O5 Zr4 C43 95.9(2)
O7 Zr4 C43 79.6(2)
O3 Zr4 C43 146.86(18)
C41 Zr4 C43 52.8(2)
C45 Zr4 C43 52.8(2)
C44 Zr4 C43 31.2(2)
O1 Zr4 C42 141.3(2)
O2 Zr4 C42 110.0(2)
O5 Zr4 C42 77.0(2)
O7 Zr4 C42 107.00(19)
O3 Zr4 C42 148.60(19)
C41 Zr4 C42 31.8(2)
C45 Zr4 C42 52.7(2)
C44 Zr4 C42 51.7(2)
C43 Zr4 C42 31.4(2)
O1 Zr4 Zr1 42.53(10)
O2 Zr4 Zr1 42.44(10)
O5 Zr4 Zr1 102.78(12)
O7 Zr4 Zr1 102.95(11)
O3 Zr4 Zr1 47.97(9)
C41 Zr4 Zr1 119.61(16)
C45 Zr4 Zr1 110.19(16)
C44 Zr4 Zr1 129.27(17)
C43 Zr4 Zr1 160.43(17)
C42 Zr4 Zr1 149.77(16)
O1 Zr4 Zr2 42.55(10)
O2 Zr4 Zr2 101.86(10)
O5 Zr4 Zr2 112.24(11)
O7 Zr4 Zr2 42.76(10)
O3 Zr4 Zr2 47.19(9)
C41 Zr4 Zr2 154.43(19)
C45 Zr4 Zr2 122.06(19)
C44 Zr4 Zr2 105.40(17)
C43 Zr4 Zr2 117.17(18)
C42 Zr4 Zr2 148.04(18)
Zr1 Zr4 Zr2 60.65(2)
O1 Zr4 Zr3 102.34(10)
O2 Zr4 Zr3 42.25(10)
O5 Zr4 Zr3 42.33(12)
O7 Zr4 Zr3 112.28(11)
O3 Zr4 Zr3 47.88(9)
C41 Zr4 Zr3 107.40(18)
C45 Zr4 Zr3 132.9(2)
C44 Zr4 Zr3 159.79(17)
C43 Zr4 Zr3 136.50(18)
C42 Zr4 Zr3 109.85(19)
Zr1 Zr4 Zr3 60.92(2)
Zr2 Zr4 Zr3 94.81(2)
Zr2 O4 Zr5 109.11(16)
O14 Zr5 O8 92.44(17)
O14 Zr5 O4 91.65(16)
O8 Zr5 O4 161.18(15)
O14 Zr5 O12 161.32(15)
O8 Zr5 O12 91.40(17)
O4 Zr5 O12 90.57(16)
O14 Zr5 O3 100.67(15)
O8 Zr5 O3 80.85(15)
O4 Zr5 O3 80.34(14)
O12 Zr5 O3 97.99(15)
O14 Zr5 O13 81.30(15)
O8 Zr5 O13 100.12(15)
O4 Zr5 O13 98.65(15)
O12 Zr5 O13 80.03(15)
O3 Zr5 O13 177.80(15)
O14 Zr5 Zr3 98.56(11)
O8 Zr5 Zr3 34.44(11)
O4 Zr5 Zr3 126.74(10)
O12 Zr5 Zr3 94.93(11)
O3 Zr5 Zr3 46.42(10)
O13 Zr5 Zr3 134.49(11)
O14 Zr5 Zr8 126.09(11)
O8 Zr5 Zr8 98.20(12)
O4 Zr5 Zr8 94.18(11)
O12 Zr5 Zr8 35.23(11)
O3 Zr5 Zr8 133.15(11)
O13 Zr5 Zr8 44.84(10)
Zr3 Zr5 Zr8 119.19(3)
O14 Zr5 Zr2 97.66(12)
O8 Zr5 Zr2 126.25(11)
O4 Zr5 Zr2 34.93(10)
O12 Zr5 Zr2 94.76(11)
O3 Zr5 Zr2 45.41(10)
O13 Zr5 Zr2 133.55(11)
Zr3 Zr5 Zr2 91.81(3)
Zr8 Zr5 Zr2 116.50(2)
O14 Zr5 Zr6 34.16(11)
O8 Zr5 Zr6 97.37(12)
O4 Zr5 Zr6 96.32(11)
O12 Zr5 Zr6 127.17(11)
O3 Zr5 Zr6 134.83(11)
O13 Zr5 Zr6 47.13(10)
Zr3 Zr5 Zr6 120.41(3)
Zr8 Zr5 Zr6 91.95(3)
Zr2 Zr5 Zr6 119.51(3)
Zr7 O16 Zr8 96.32(16)
O14 Zr6 O10 141.05(14)
O14 Zr6 O11 89.21(16)
O10 Zr6 O11 75.94(15)
O14 Zr6 O18 91.81(16)
O10 Zr6 O18 77.41(15)
O11 Zr6 O18 138.28(15)
O14 Zr6 O13 74.75(14)
O10 Zr6 O13 66.39(13)
O11 Zr6 O13 70.69(14)
O18 Zr6 O13 69.43(14)
O14 Zr6 C65 80.90(19)
O10 Zr6 C65 134.24(18)
O11 Zr6 C65 91.44(19)
O18 Zr6 C65 129.9(2)
O13 Zr6 C65 149.68(18)
O14 Zr6 C64 76.82(18)
O10 Zr6 C64 141.19(18)
O11 Zr6 C64 123.0(2)
O18 Zr6 C64 97.7(2)
O13 Zr6 C64 148.21(17)
C65 Zr6 C64 32.2(2)
O14 Zr6 C61 112.2(2)
O10 Zr6 C61 102.38(18)
O11 Zr6 C61 85.29(19)
O18 Zr6 C61 131.8(2)
O13 Zr6 C61 155.16(18)
C65 Zr6 C61 32.0(2)
C64 Zr6 C61 52.5(2)
O14 Zr6 C63 104.97(19)
O10 Zr6 C63 110.32(19)
O11 Zr6 C63 137.38(18)
O18 Zr6 C63 82.22(19)
O13 Zr6 C63 151.56(18)
C65 Zr6 C63 53.1(2)
C64 Zr6 C63 31.9(2)
C61 Zr6 C63 52.1(2)
O14 Zr6 C62 128.72(18)
O10 Zr6 C62 90.22(17)
O11 Zr6 C62 110.01(19)
O18 Zr6 C62 101.6(2)
O13 Zr6 C62 156.04(17)
C65 Zr6 C62 52.7(2)
C64 Zr6 C62 52.6(2)
C61 Zr6 C62 31.0(2)
C63 Zr6 C62 31.8(2)
O14 Zr6 Zr9 109.26(11)
O10 Zr6 Zr9 40.98(10)
O11 Zr6 Zr9 98.84(10)
O18 Zr6 Zr9 42.13(11)
O13 Zr6 Zr9 44.72(9)
C65 Zr6 Zr9 165.50(16)
C64 Zr6 Zr9 138.09(18)
C61 Zr6 Zr9 138.40(16)
C63 Zr6 Zr9 113.13(17)
C62 Zr6 Zr9 113.66(16)
O14 Zr6 Zr7 107.69(11)
O10 Zr6 Zr7 40.34(10)
O11 Zr6 Zr7 41.38(10)
O18 Zr6 Zr7 99.58(11)
O13 Zr6 Zr7 45.99(9)
C65 Zr6 Zr7 130.00(17)
C64 Zr6 Zr7 161.93(17)
C61 Zr6 Zr7 110.83(14)
C63 Zr6 Zr7 147.20(15)
C62 Zr6 Zr7 118.16(14)
Zr9 Zr6 Zr7 58.000(17)
O14 Zr6 Zr5 35.24(11)
O10 Zr6 Zr5 105.87(9)
O11 Zr6 Zr5 78.22(10)
O18 Zr6 Zr5 78.93(11)
O13 Zr6 Zr5 39.51(8)
C65 Zr6 Zr5 114.39(16)
C64 Zr6 Zr5 110.94(14)
C61 Zr6 Zr5 142.45(17)
C63 Zr6 Zr5 134.01(15)
C62 Zr6 Zr5 163.49(14)
Zr9 Zr6 Zr5 77.95(2)
Zr7 Zr6 Zr5 77.66(2)
Zr7 O11 Zr6 96.82(16)
O4 Zr2 O9 91.67(16)
O4 Zr2 O1 142.51(14)
O9 Zr2 O1 77.01(15)
O4 Zr2 O7 91.01(15)
O9 Zr2 O7 139.17(15)
O1 Zr2 O7 76.36(14)
O4 Zr2 O3 75.36(13)
O9 Zr2 O3 71.30(14)
O1 Zr2 O3 67.16(13)
O7 Zr2 O3 70.06(14)
O4 Zr2 C22 81.9(2)
O9 Zr2 C22 91.2(2)
O1 Zr2 C22 133.1(2)
O7 Zr2 C22 129.5(2)
O3 Zr2 C22 150.58(19)
O4 Zr2 C23 113.3(2)
O9 Zr2 C23 83.6(2)
O1 Zr2 C23 101.01(19)
O7 Zr2 C23 131.6(2)
O3 Zr2 C23 153.96(18)
C22 Zr2 C23 32.1(2)
O4 Zr2 C21 77.19(18)
O9 Zr2 C21 122.7(2)
O1 Zr2 C21 138.77(18)
O7 Zr2 C21 97.6(2)
O3 Zr2 C21 149.52(17)
C22 Zr2 C21 32.0(2)
C23 Zr2 C21 52.8(2)
O4 Zr2 C24 129.47(19)
O9 Zr2 C24 108.3(2)
O1 Zr2 C24 87.86(18)
O7 Zr2 C24 101.0(2)
O3 Zr2 C24 154.67(18)
C22 Zr2 C24 52.7(2)
C23 Zr2 C24 31.3(2)
C21 Zr2 C24 52.8(2)
O4 Zr2 C25 105.19(19)
O9 Zr2 C25 136.10(18)
O1 Zr2 C25 107.61(19)
O7 Zr2 C25 81.76(19)
O3 Zr2 C25 151.81(18)
C22 Zr2 C25 53.0(2)
C23 Zr2 C25 52.5(2)
C21 Zr2 C25 32.1(2)
C24 Zr2 C25 31.8(2)
O4 Zr2 Zr1 109.75(11)
O9 Zr2 Zr1 41.62(11)
O1 Zr2 Zr1 41.21(10)
O7 Zr2 Zr1 99.90(10)
O3 Zr2 Zr1 46.50(9)
C22 Zr2 Zr1 129.63(18)
C23 Zr2 Zr1 109.06(15)
C21 Zr2 Zr1 161.01(15)
C24 Zr2 Zr1 115.94(15)
C25 Zr2 Zr1 144.96(16)
O4 Zr2 Zr4 109.34(11)
O9 Zr2 Zr4 99.36(11)
O1 Zr2 Zr4 40.47(9)
O7 Zr2 Zr4 42.12(10)
O3 Zr2 Zr4 45.24(9)
C22 Zr2 Zr4 164.15(17)
C23 Zr2 Zr4 137.19(18)
C21 Zr2 Zr4 137.58(17)
C24 Zr2 Zr4 112.23(17)
C25 Zr2 Zr4 112.02(17)
Zr1 Zr2 Zr4 58.229(19)
O4 Zr2 Zr5 35.95(10)
O9 Zr2 Zr5 79.64(11)
O1 Zr2 Zr5 106.57(10)
O7 Zr2 Zr5 78.99(11)
O3 Zr2 Zr5 39.41(9)
C22 Zr2 Zr5 115.79(17)
C23 Zr2 Zr5 143.36(19)
C21 Zr2 Zr5 112.24(15)
C24 Zr2 Zr5 165.00(15)
C25 Zr2 Zr5 135.15(16)
Zr1 Zr2 Zr5 78.56(3)
Zr4 Zr2 Zr5 78.01(2)
Zr7 O15 Zr9 95.25(15)
Zr7 O15 Zr8 96.10(15)
Zr9 O15 Zr8 95.76(15)
O12 Zr8 O16 91.75(16)
O12 Zr8 O17 90.98(16)
O16 Zr8 O17 139.25(15)
O12 Zr8 O15 143.31(14)
O16 Zr8 O15 76.61(15)
O17 Zr8 O15 77.19(15)
O12 Zr8 O13 75.87(14)
O16 Zr8 O13 71.30(14)
O17 Zr8 O13 70.04(14)
O15 Zr8 O13 67.44(13)
O12 Zr8 C83 80.25(19)
O16 Zr8 C83 128.93(19)
O17 Zr8 C83 91.56(19)
O15 Zr8 C83 133.84(19)
O13 Zr8 C83 149.30(18)
O12 Zr8 C82 110.50(19)
O16 Zr8 C82 133.65(19)
O17 Zr8 C82 82.33(18)
O15 Zr8 C82 102.26(19)
O13 Zr8 C82 151.91(18)
C83 Zr8 C82 31.6(2)
O12 Zr8 C81 128.88(18)
O16 Zr8 C81 102.7(2)
O17 Zr8 C81 106.9(2)
O15 Zr8 C81 87.78(18)
O13 Zr8 C81 155.19(17)
C83 Zr8 C81 52.5(2)
C82 Zr8 C81 32.1(2)
O12 Zr8 C84 77.19(19)
O16 Zr8 C84 97.5(2)
O17 Zr8 C84 122.6(2)
O15 Zr8 C84 138.21(19)
O13 Zr8 C84 150.38(18)
C83 Zr8 C84 31.4(2)
C82 Zr8 C84 52.4(2)
C81 Zr8 C84 52.6(2)
O12 Zr8 C85 105.5(2)
O16 Zr8 C85 82.96(19)
O17 Zr8 C85 134.9(2)
O15 Zr8 C85 107.3(2)
O13 Zr8 C85 154.26(19)
C83 Zr8 C85 52.2(2)
C82 Zr8 C85 52.6(2)
C81 Zr8 C85 31.8(2)
C84 Zr8 C85 31.6(2)
O12 Zr8 Zr7 110.26(11)
O16 Zr8 Zr7 41.52(11)
O17 Zr8 Zr7 100.21(10)
O15 Zr8 Zr7 40.98(10)
O13 Zr8 Zr7 46.69(9)
C83 Zr8 Zr7 163.89(15)
C82 Zr8 Zr7 139.10(16)
C81 Zr8 Zr7 112.82(15)
C84 Zr8 Zr7 136.75(18)
C85 Zr8 Zr7 112.11(17)
O12 Zr8 Zr9 109.56(11)
O16 Zr8 Zr9 99.50(11)
O17 Zr8 Zr9 42.11(10)
O15 Zr8 Zr9 41.33(10)
O13 Zr8 Zr9 45.12(9)
C83 Zr8 Zr9 130.84(17)
C82 Zr8 Zr9 109.55(15)
C81 Zr8 Zr9 115.72(17)
C84 Zr8 Zr9 161.40(17)
C85 Zr8 Zr9 144.71(19)
Zr7 Zr8 Zr9 58.52(2)
O12 Zr8 Zr5 36.47(11)
O16 Zr8 Zr5 78.68(11)
O17 Zr8 Zr5 79.74(11)
O15 Zr8 Zr5 106.85(10)
O13 Zr8 Zr5 39.43(9)
C83 Zr8 Zr5 115.02(15)
C82 Zr8 Zr5 141.19(16)
C81 Zr8 Zr5 165.11(16)
C84 Zr8 Zr5 112.51(16)
C85 Zr8 Zr5 135.88(19)
Zr7 Zr8 Zr5 78.22(3)
Zr9 Zr8 Zr5 78.29(2)
Zr8 O12 Zr5 108.30(17)
O8 Zr3 O6 91.50(17)
O8 Zr3 O5 90.65(17)
O6 Zr3 O5 138.65(15)
O8 Zr3 O2 142.26(15)
O6 Zr3 O2 76.81(15)
O5 Zr3 O2 76.52(15)
O8 Zr3 O3 75.32(14)
O6 Zr3 O3 70.77(14)
O5 Zr3 O3 69.93(14)
O2 Zr3 O3 66.95(13)
O8 Zr3 C32 80.5(2)
O6 Zr3 C32 129.4(2)
O5 Zr3 C32 91.6(2)
O2 Zr3 C32 134.2(2)
O3 Zr3 C32 149.08(18)
O8 Zr3 C33 77.1(2)
O6 Zr3 C33 98.0(2)
O5 Zr3 C33 122.7(2)
O2 Zr3 C33 139.5(2)
O3 Zr3 C33 149.8(2)
C32 Zr3 C33 31.5(3)
O8 Zr3 C31 111.6(2)
O6 Zr3 C31 133.0(2)
O5 Zr3 C31 83.5(2)
O2 Zr3 C31 102.1(2)
O3 Zr3 C31 152.8(2)
C32 Zr3 C31 32.2(2)
C33 Zr3 C31 52.5(3)
O8 Zr3 C34 105.0(3)
O6 Zr3 C34 82.8(2)
O5 Zr3 C34 135.9(2)
O2 Zr3 C34 108.8(2)
O3 Zr3 C34 153.6(2)
C32 Zr3 C34 52.5(3)
C33 Zr3 C34 31.5(2)
C31 Zr3 C34 52.5(3)
O8 Zr3 C35 128.9(2)
O6 Zr3 C35 101.9(2)
O5 Zr3 C35 108.5(3)
O2 Zr3 C35 88.8(2)
O3 Zr3 C35 155.54(19)
C32 Zr3 C35 53.0(2)
C33 Zr3 C35 52.5(3)
C31 Zr3 C35 31.9(2)
C34 Zr3 C35 31.7(3)
O8 Zr3 Zr1 109.80(12)
O6 Zr3 Zr1 41.73(11)
O5 Zr3 Zr1 99.49(11)
O2 Zr3 Zr1 40.77(10)
O3 Zr3 Zr1 46.22(9)
C32 Zr3 Zr1 164.60(17)
C33 Zr3 Zr1 137.5(2)
C31 Zr3 Zr1 138.43(17)
C34 Zr3 Zr1 112.65(17)
C35 Zr3 Zr1 112.76(16)
O8 Zr3 Zr4 108.95(12)
O6 Zr3 Zr4 99.23(11)
O5 Zr3 Zr4 41.86(11)
O2 Zr3 Zr4 40.75(10)
O3 Zr3 Zr4 45.17(9)
C32 Zr3 Zr4 130.7(2)
C33 Zr3 Zr4 161.6(2)
C31 Zr3 Zr4 110.0(2)
C34 Zr3 Zr4 145.9(2)
C35 Zr3 Zr4 116.9(2)
Zr1 Zr3 Zr4 58.066(18)
O8 Zr3 Zr5 35.69(11)
O6 Zr3 Zr5 78.95(11)
O5 Zr3 Zr5 79.10(11)
O2 Zr3 Zr5 106.58(10)
O3 Zr3 Zr5 39.64(9)
C32 Zr3 Zr5 114.34(16)
C33 Zr3 Zr5 111.80(18)
C31 Zr3 Zr5 141.63(16)
C34 Zr3 Zr5 134.9(3)
C35 Zr3 Zr5 164.3(2)
Zr1 Zr3 Zr5 78.51(2)
Zr4 Zr3 Zr5 78.13(2)
Zr5 O3 Zr4 138.26(18)
Zr5 O3 Zr1 136.53(18)
Zr4 O3 Zr1 85.19(12)
Zr5 O3 Zr2 95.18(14)
Zr4 O3 Zr2 87.57(13)
Zr1 O3 Zr2 86.11(12)
Zr5 O3 Zr3 93.95(14)
Zr4 O3 Zr3 86.95(12)
Zr1 O3 Zr3 85.91(12)
Zr2 O3 Zr3 170.66(17)
Zr4 O5 Zr3 95.81(16)
Zr1 O9 Zr2 96.13(16)
Zr1 O6 Zr3 96.29(17)
Zr4 O7 Zr2 95.12(15)
Zr5 O13 Zr9 139.39(18)
Zr5 O13 Zr7 134.89(18)
Zr9 O13 Zr7 85.64(12)
Zr5 O13 Zr8 95.73(14)
Zr9 O13 Zr8 88.01(13)
Zr7 O13 Zr8 86.47(13)
Zr5 O13 Zr6 93.36(14)
Zr9 O13 Zr6 86.50(12)
Zr7 O13 Zr6 85.58(12)
Zr8 O13 Zr6 170.66(17)
Zr6 O14 Zr5 110.60(18)
Zr9 O17 Zr8 95.06(16)
Zr3 O8 Zr5 109.87(18)
Zr9 O18 Zr6 95.62(16)
C12 C11 C15 109.1(6)
C12 C11 C16 124.5(8)
C15 C11 C16 126.3(8)
C12 C11 Zr1 73.2(4)
C15 C11 Zr1 74.1(3)
C16 C11 Zr1 122.3(5)
C11 C12 C13 109.0(7)
C11 C12 C17 126.5(8)
C13 C12 C17 124.1(8)
C11 C12 Zr1 76.1(4)
C13 C12 Zr1 74.6(4)
C17 C12 Zr1 121.1(5)
C12 C13 C14 107.2(6)
C12 C13 C18 125.6(9)
C14 C13 C18 126.9(9)
C12 C13 Zr1 73.6(4)
C14 C13 Zr1 75.2(4)
C18 C13 Zr1 120.9(5)
C13 C14 C15 107.2(6)
C13 C14 C19 129.8(9)
C15 C14 C19 122.6(10)
C13 C14 Zr1 73.1(4)
C15 C14 Zr1 73.7(3)
C19 C14 Zr1 124.4(5)
C11 C15 C14 107.4(6)
C11 C15 C20 124.6(8)
C14 C15 C20 127.8(8)
C11 C15 Zr1 74.7(4)
C14 C15 Zr1 74.5(4)
C20 C15 Zr1 120.1(5)
C22 C21 C25 108.0(6)
C22 C21 C26 126.5(7)
C25 C21 C26 125.4(7)
C22 C21 Zr2 73.7(3)
C25 C21 Zr2 74.9(3)
C26 C21 Zr2 120.4(4)
C21 C22 C23 107.3(6)
C21 C22 C27 126.6(7)
C23 C22 C27 126.0(8)
C21 C22 Zr2 74.2(3)
C23 C22 Zr2 74.0(4)
C27 C22 Zr2 118.5(4)
C24 C23 C22 109.0(6)
C24 C23 C28 124.4(7)
C22 C23 C28 125.9(8)
C24 C23 Zr2 75.4(4)
C22 C23 Zr2 73.9(3)
C28 C23 Zr2 124.4(5)
C23 C24 C25 108.3(6)
C23 C24 C29 125.5(7)
C25 C24 C29 125.8(8)
C23 C24 Zr2 73.3(4)
C25 C24 Zr2 74.2(3)
C29 C24 Zr2 123.5(5)
C24 C25 C21 107.3(6)
C24 C25 C30 128.6(7)
C21 C25 C30 123.7(7)
C24 C25 Zr2 74.0(3)
C21 C25 Zr2 73.0(3)
C30 C25 Zr2 124.1(5)
C35 C31 C32 107.9(8)
C35 C31 C36 126.2(8)
C32 C31 C36 125.5(8)
C35 C31 Zr3 74.5(4)
C32 C31 Zr3 73.6(4)
C36 C31 Zr3 123.1(5)
C33 C32 C31 107.5(7)
C33 C32 C37 126.5(8)
C31 C32 C37 125.9(9)
C33 C32 Zr3 74.5(4)
C31 C32 Zr3 74.2(4)
C37 C32 Zr3 119.6(4)
C32 C33 C34 108.9(8)
C32 C33 C38 125.0(8)
C34 C33 C38 126.1(9)
C32 C33 Zr3 74.0(4)
C34 C33 Zr3 74.6(4)
C38 C33 Zr3 118.9(5)
C33 C34 C35 108.4(8)
C33 C34 C39 124.1(10)
C35 C34 C39 127.3(8)
C33 C34 Zr3 73.9(4)
C35 C34 Zr3 74.4(4)
C39 C34 Zr3 121.9(5)
C34 C35 C31 107.2(7)
C34 C35 C40 128.1(8)
C31 C35 C40 124.4(9)
C34 C35 Zr3 73.9(4)
C31 C35 Zr3 73.5(4)
C40 C35 Zr3 122.6(5)
C42 C41 C45 107.2(7)
C42 C41 C46 127.1(8)
C45 C41 C46 125.4(7)
C42 C41 Zr4 75.3(4)
C45 C41 Zr4 74.0(4)
C46 C41 Zr4 121.0(5)
C43 C42 C41 109.0(7)
C43 C42 C47 124.2(6)
C41 C42 C47 126.4(7)
C43 C42 Zr4 74.2(4)
C41 C42 Zr4 72.9(4)
C47 C42 Zr4 125.0(5)
C44 C43 C42 107.9(6)
C44 C43 C48 127.5(8)
C42 C43 C48 124.5(7)
C44 C43 Zr4 74.2(4)
C42 C43 Zr4 74.4(4)
C48 C43 Zr4 121.6(5)
C43 C44 C45 109.2(7)
C43 C44 C49 126.7(8)
C45 C44 C49 123.7(8)
C43 C44 Zr4 74.6(4)
C45 C44 Zr4 73.4(4)
C49 C44 Zr4 124.6(5)
C44 C45 C41 106.8(6)
C44 C45 C50 125.4(9)
C41 C45 C50 127.3(9)
C44 C45 Zr4 74.6(4)
C41 C45 Zr4 73.6(4)
C50 C45 Zr4 123.8(5)
C62 C61 C65 109.5(6)
C62 C61 C66 124.9(7)
C65 C61 C66 125.1(7)
C62 C61 Zr6 76.0(4)
C65 C61 Zr6 72.4(3)
C66 C61 Zr6 124.1(4)
C61 C62 C63 107.6(6)
C61 C62 C67 124.1(7)
C63 C62 C67 127.6(7)
C61 C62 Zr6 73.0(3)
C63 C62 Zr6 73.3(3)
C67 C62 Zr6 126.7(4)
C64 C63 C62 107.4(6)
C64 C63 C68 124.5(7)
C62 C63 C68 127.6(7)
C64 C63 Zr6 72.4(3)
C62 C63 Zr6 74.9(3)
C68 C63 Zr6 123.9(5)
C63 C64 C65 108.4(6)
C63 C64 C69 125.2(7)
C65 C64 C69 126.3(7)
C63 C64 Zr6 75.7(3)
C65 C64 Zr6 73.3(3)
C69 C64 Zr6 119.4(4)
C61 C65 C64 106.9(6)
C61 C65 C70 125.7(7)
C64 C65 C70 127.3(7)
C61 C65 Zr6 75.6(3)
C64 C65 Zr6 74.4(3)
C70 C65 Zr6 117.8(4)
C72 C71 C75 109.7(7)
C72 C71 C76 127.4(9)
C75 C71 C76 122.5(9)
C72 C71 Zr7 75.4(4)
C75 C71 Zr7 73.2(4)
C76 C71 Zr7 123.3(5)
C71 C72 C73 109.8(7)
C71 C72 C77 124.0(8)
C73 C72 C77 126.0(8)
C71 C72 Zr7 74.4(4)
C73 C72 Zr7 73.8(4)
C77 C72 Zr7 121.4(5)
C72 C73 C74 108.2(6)
C72 C73 C78 124.6(8)
C74 C73 C78 127.0(8)
C72 C73 Zr7 75.2(4)
C74 C73 Zr7 72.9(4)
C78 C73 Zr7 122.0(5)
C73 C74 C75 105.6(6)
C73 C74 C79 126.8(10)
C75 C74 C79 127.4(9)
C73 C74 Zr7 75.6(4)
C75 C74 Zr7 73.5(4)
C79 C74 Zr7 120.4(5)
C71 C75 C74 106.7(6)
C71 C75 C80 123.3(9)
C74 C75 C80 129.6(10)
C71 C75 Zr7 75.9(4)
C74 C75 Zr7 73.1(3)
C80 C75 Zr7 122.6(5)
C85 C81 C82 107.1(6)
C85 C81 C86 127.1(7)
C82 C81 C86 125.3(8)
C85 C81 Zr8 74.2(4)
C82 C81 Zr8 73.8(3)
C86 C81 Zr8 123.2(4)
C83 C82 C81 107.6(6)
C83 C82 C87 127.2(7)
C81 C82 C87 124.9(7)
C83 C82 Zr8 74.0(4)
C81 C82 Zr8 74.2(3)
C87 C82 Zr8 122.4(4)
C84 C83 C82 109.1(6)
C84 C83 C88 126.8(7)
C82 C83 C88 124.1(7)
C84 C83 Zr8 74.8(4)
C82 C83 Zr8 74.4(3)
C88 C83 Zr8 118.7(4)
C83 C84 C85 107.9(6)
C83 C84 C89 125.6(8)
C85 C84 C89 126.5(8)
C83 C84 Zr8 73.8(4)
C85 C84 Zr8 74.3(4)
C89 C84 Zr8 119.4(4)
C84 C85 C81 108.2(6)
C84 C85 C90 123.4(8)
C81 C85 C90 127.9(8)
C84 C85 Zr8 74.1(4)
C81 C85 Zr8 73.9(4)
C90 C85 Zr8 124.1(5)
C92 C91 C95 108.1(6)
C92 C91 C96 125.5(7)
C95 C91 C96 126.4(7)
C92 C91 Zr9 73.3(3)
C95 C91 Zr9 74.7(3)
C96 C91 Zr9 120.4(5)
C91 C92 C93 109.3(6)
C91 C92 C97 124.0(7)
C93 C92 C97 126.5(7)
C91 C92 Zr9 74.9(4)
C93 C92 Zr9 75.6(4)
C97 C92 Zr9 121.0(5)
C94 C93 C92 108.2(6)
C94 C93 C98 125.9(8)
C92 C93 C98 125.7(7)
C94 C93 Zr9 75.1(4)
C92 C93 Zr9 72.5(4)
C98 C93 Zr9 122.4(5)
C93 C94 C95 108.0(6)
C93 C94 C99 128.5(8)
C95 C94 C99 123.1(8)
C93 C94 Zr9 73.5(4)
C95 C94 Zr9 73.1(4)
C99 C94 Zr9 125.5(5)
C91 C95 C94 106.5(6)
C91 C95 C100 126.9(8)
C94 C95 C100 126.4(8)
C91 C95 Zr9 73.2(4)
C94 C95 Zr9 74.5(4)
C100 C95 Zr9 122.2(5)
C12T C11T C16T 115.6(14)
C12T C11T C17T 125.7(13)
C16T C11T C17T 118.6(12)
C11T C12T C13T 125.0(13)
C14T C13T C12T 116.0(13)
C15T C14T C13T 122.8(16)
C14T C15T C16T 116.9(15)
C11T C16T C15T 123.6(15)
C22T C21T C26T 116.5(8)
C22T C21T C27T 121.5(7)
C26T C21T C27T 122.0(8)
C21T C22T C23T 122.3(9)
C24T C23T C22T 119.2(10)
C23T C24T C25T 120.1(10)
C24T C25T C26T 120.1(9)
C25T C26T C21T 121.8(8)
C32T C31T C36T 117.1(14)
C32T C31T C37T 124.2(16)
C36T C31T C37T 118.5(15)
C31T C32T C33T 122.4(14)
C34T C33T C32T 116.8(14)
C35T C34T C33T 123.9(17)
C34T C35T C36T 118.2(16)
C35T C36T C31T 120.8(16)

loop_
_geom_bond_atom_site_label_1
_geom_bond_atom_site_label_2
_geom_bond_distance
Zr1 O2 2.121(4)
Zr1 O1 2.125(4)
Zr1 O9 2.144(4)
Zr1 O6 2.159(4)
Zr1 O3 2.333(4)
Zr1 C12 2.557(6)
Zr1 C13 2.569(6)
Zr1 C15 2.585(6)
Zr1 C11 2.593(6)
Zr1 C14 2.595(6)
Zr1 Zr4 3.1302(9)
Zr1 Zr2 3.2092(11)
Zr1 Zr3 3.2235(9)
O1 Zr4 2.108(4)
O1 Zr2 2.197(4)
Zr9 O15 2.130(4)
Zr9 O10 2.133(4)
Zr9 O17 2.160(4)
Zr9 O18 2.175(4)
Zr9 O13 2.275(4)
Zr9 C92 2.539(6)
Zr9 C91 2.560(6)
Zr9 C93 2.579(6)
Zr9 C95 2.580(6)
Zr9 C94 2.599(6)
Zr9 Zr7 3.1359(9)
Zr9 Zr8 3.2091(9)
Zr9 Zr6 3.2273(11)
O10 Zr7 2.119(4)
O10 Zr6 2.176(4)
Zr7 O15 2.115(4)
Zr7 O16 2.139(4)
Zr7 O11 2.158(4)
Zr7 O13 2.338(4)
Zr7 C74 2.560(6)
Zr7 C75 2.566(6)
Zr7 C73 2.594(6)
Zr7 C71 2.600(6)
Zr7 C72 2.612(7)
Zr7 Zr8 3.2064(11)
Zr7 Zr6 3.2409(9)
O2 Zr4 2.122(4)
O2 Zr3 2.185(4)
Zr4 O5 2.164(4)
Zr4 O7 2.171(4)
Zr4 O3 2.291(4)
Zr4 C41 2.563(6)
Zr4 C45 2.568(7)
Zr4 C44 2.584(7)
Zr4 C43 2.590(7)
Zr4 C42 2.593(6)
Zr4 Zr2 3.2241(9)
Zr4 Zr3 3.2263(12)
O4 Zr2 2.007(4)
O4 Zr5 2.057(4)
Zr5 O14 2.042(4)
Zr5 O8 2.047(4)
Zr5 O12 2.070(4)
Zr5 O3 2.111(4)
Zr5 O13 2.111(4)
Zr5 Zr3 3.3007(11)
Zr5 Zr8 3.3068(9)
Zr5 Zr2 3.3109(9)
Zr5 Zr6 3.3123(12)
O16 Zr8 2.165(4)
Zr6 O14 1.987(4)
Zr6 O11 2.176(4)
Zr6 O18 2.181(4)
Zr6 O13 2.432(4)
Zr6 C65 2.544(6)
Zr6 C64 2.557(6)
Zr6 C61 2.584(6)
Zr6 C63 2.600(6)
Zr6 C62 2.621(6)
Zr2 O9 2.170(4)
Zr2 O7 2.198(4)
Zr2 O3 2.368(4)
Zr2 C22 2.556(6)
Zr2 C23 2.557(6)
Zr2 C21 2.563(6)
Zr2 C24 2.584(6)
Zr2 C25 2.587(6)
O15 Zr8 2.196(4)
Zr8 O12 2.009(4)
Zr8 O17 2.190(4)
Zr8 O13 2.343(4)
Zr8 C83 2.562(6)
Zr8 C82 2.568(6)
Zr8 C81 2.573(6)
Zr8 C84 2.575(6)
Zr8 C85 2.577(6)
Zr3 O8 1.985(4)
Zr3 O6 2.169(4)
Zr3 O5 2.184(5)
Zr3 O3 2.397(4)
Zr3 C32 2.562(6)
Zr3 C33 2.568(7)
Zr3 C31 2.571(7)
Zr3 C34 2.578(7)
Zr3 C35 2.584(6)
C11 C12 1.364(10)
C11 C15 1.395(10)
C11 C16 1.505(10)
C12 C13 1.406(10)
C12 C17 1.530(11)
C13 C14 1.411(11)
C13 C18 1.505(11)
C14 C15 1.422(11)
C14 C19 1.503(11)
C15 C20 1.516(11)
C21 C22 1.413(10)
C21 C25 1.423(10)
C21 C26 1.498(9)
C22 C23 1.414(10)
C22 C27 1.494(11)
C23 C24 1.388(11)
C23 C28 1.503(10)
C24 C25 1.417(9)
C24 C29 1.506(10)
C25 C30 1.503(11)
C31 C35 1.417(11)
C31 C32 1.422(11)
C31 C36 1.484(13)
C32 C33 1.394(12)
C32 C37 1.486(10)
C33 C34 1.398(11)
C33 C38 1.513(13)
C34 C35 1.410(12)
C34 C39 1.510(13)
C35 C40 1.509(11)
C41 C42 1.413(9)
C41 C45 1.431(11)
C41 C46 1.495(11)
C42 C43 1.404(11)
C42 C47 1.508(11)
C43 C44 1.391(10)
C43 C48 1.514(10)
C44 C45 1.423(11)
C44 C49 1.473(12)
C45 C50 1.470(10)
C61 C62 1.391(10)
C61 C65 1.415(9)
C61 C66 1.505(10)
C62 C63 1.429(9)
C62 C67 1.494(9)
C63 C64 1.416(10)
C63 C68 1.502(10)
C64 C65 1.416(10)
C64 C69 1.501(9)
C65 C70 1.504(11)
C71 C72 1.356(10)
C71 C75 1.378(11)
C71 C76 1.508(11)
C72 C73 1.389(10)
C72 C77 1.504(11)
C73 C74 1.402(11)
C73 C78 1.504(10)
C74 C75 1.472(11)
C74 C79 1.504(11)
C75 C80 1.497(11)
C81 C85 1.413(10)
C81 C82 1.420(10)
C81 C86 1.504(10)
C82 C83 1.396(9)
C82 C87 1.504(10)
C83 C84 1.391(10)
C83 C88 1.506(10)
C84 C85 1.403(10)
C84 C89 1.506(11)
C85 C90 1.518(10)
C91 C92 1.398(9)
C91 C95 1.424(10)
C91 C96 1.491(10)
C92 C93 1.403(10)
C92 C97 1.510(10)
C93 C94 1.399(11)
C93 C98 1.498(10)
C94 C95 1.447(11)
C94 C99 1.490(11)
C95 C100 1.493(10)
C11T C12T 1.325(12)
C11T C16T 1.351(13)
C11T C17T 1.470(14)
C12T C13T 1.387(13)
C13T C14T 1.353(13)
C14T C15T 1.345(14)
C15T C16T 1.384(14)
C21T C22T 1.358(10)
C21T C26T 1.373(9)
C21T C27T 1.484(10)
C22T C23T 1.388(11)
C23T C24T 1.347(11)
C24T C25T 1.348(11)
C25T C26T 1.373(11)
C31T C32T 1.349(13)
C31T C36T 1.387(13)
C31T C37T 1.442(15)
C32T C33T 1.390(14)
C33T C34T 1.336(13)
C34T C35T 1.333(14)
C35T C36T 1.367(14)
